data_2013663
loop_
_publ_author_name
'Low, John N.'
'Cobo, Justo'
'Cruz, Silvia'
'Quiroga, Jairo'
'Glidewell, Christopher'

_publ_section_title
;
 2,2'-Methylenebis(3-hydroxy-5,5-dimethylcyclohex-2-en-1-one)
;
_journal_issue 12
_journal_name_full 'Acta Crystallographica Section C'
_journal_page_first o666
_journal_page_last o668
_journal_paper_doi 10.1107/S0108270103023606
_journal_volume 59
_journal_year 2003
_chemical_formula_iupac 'C17 H24 O4'
_chemical_formula_moiety 'C17 H24 O4'
_chemical_formula_sum 'C17 H24 O4'
_chemical_formula_weight 292.36
_chemical_name_systematic
;
2,2'-Methylenebis(3-hydroxy-5,5-dimethylcyclohex-2-en-1-one)
;
_space_group_IT_number 56
_symmetry_cell_setting orthorhombic
_symmetry_space_group_name_Hall '-P 2ab 2ac'
_symmetry_space_group_name_H-M 'P c c n'
_atom_sites_solution_hydrogens geom
_atom_sites_solution_primary direct
_atom_sites_solution_secondary difmap
_cell_angle_alpha 90.00
_cell_angle_beta 90.00
_cell_angle_gamma 90.00
_cell_formula_units_Z 8
_cell_length_a 18.8968(4)
_cell_length_b 18.8989(4)
_cell_length_c 8.7038(2)
_cell_measurement_reflns_used 3552
_cell_measurement_temperature 120(2)
_cell_measurement_theta_max 27.46
_cell_measurement_theta_min 3.05
_cell_volume 3108.38(12)
_computing_cell_refinement 'DENZO-SMN (Otwinowski & Minor, 1997)'
_computing_data_collection 'KappaCCD Server Software (Nonius, 1997)'
_computing_data_reduction DENZO-SMN
_computing_molecular_graphics 'PLATON (Spek, 2003)'
_computing_publication_material 'SHELXL97 and PRPKAPPA (Ferguson, 1999)'
_computing_structure_refinement 'SHELXL97 (Sheldrick, 1997)'
_computing_structure_solution 'SHELXS97 (Sheldrick, 1997)'
_diffrn_ambient_temperature 120(2)
_diffrn_measured_fraction_theta_full 0.996
_diffrn_measured_fraction_theta_max 0.996
_diffrn_measurement_device_type 'Nonius KappaCCD'
_diffrn_measurement_method '\f scans, and \w scans with \k offsets'
_diffrn_radiation_monochromator graphite
_diffrn_radiation_source 'fine-focus sealed X-ray tube'
_diffrn_radiation_type 'Mo K\a'
_diffrn_radiation_wavelength 0.71073
_diffrn_reflns_av_R_equivalents 0.0795
_diffrn_reflns_av_sigmaI/netI 0.0568
_diffrn_reflns_limit_h_max 20
_diffrn_reflns_limit_h_min -24
_diffrn_reflns_limit_k_max 24
_diffrn_reflns_limit_k_min -24
_diffrn_reflns_limit_l_max 11
_diffrn_reflns_limit_l_min -9
_diffrn_reflns_number 22526
_diffrn_reflns_theta_full 27.46
_diffrn_reflns_theta_max 27.46
_diffrn_reflns_theta_min 3.05
_diffrn_standards_decay_% negligible
_exptl_absorpt_coefficient_mu 0.088
_exptl_absorpt_correction_T_max 0.991
_exptl_absorpt_correction_T_min 0.973
_exptl_absorpt_correction_type multi-scan
_exptl_absorpt_process_details '(DENZO-SMN; Otwinowski & Minor, 1997)'
_exptl_crystal_colour colourless
_exptl_crystal_density_diffrn 1.249
_exptl_crystal_density_method 'not measured'
_exptl_crystal_description block
_exptl_crystal_F_000 1264
_exptl_crystal_size_max 0.22
_exptl_crystal_size_mid 0.20
_exptl_crystal_size_min 0.10
_refine_diff_density_max 0.199
_refine_diff_density_min -0.220
_refine_ls_extinction_coef 0.0104(13)
_refine_ls_extinction_expression Fc^*^=kFc[1+0.001xFc^2^\l^3^/sin(2\q)]^-1/4^
_refine_ls_extinction_method SHELXL
_refine_ls_goodness_of_fit_ref 1.030
_refine_ls_hydrogen_treatment constr
_refine_ls_matrix_type full
_refine_ls_number_parameters 199
_refine_ls_number_reflns 3553
_refine_ls_number_restraints 0
_refine_ls_restrained_S_all 1.030
_refine_ls_R_factor_all 0.0595
_refine_ls_R_factor_gt 0.0466
_refine_ls_shift/su_max 0.000
_refine_ls_shift/su_mean 0.000
_refine_ls_structure_factor_coef Fsqd
_refine_ls_weighting_details 'w = 1/[\s^2^(Fo^2^)+(0.0453P)^2^+1.0196P] where P = (Fo^2^+2Fc^2^)/3'
_refine_ls_weighting_scheme calc
_refine_ls_wR_factor_gt 0.1081
_refine_ls_wR_factor_ref 0.1163
_reflns_number_gt 2991
_reflns_number_total 3552
_reflns_threshold_expression I>2\s(I)
_cod_data_source_file na1621.cif
_cod_data_source_block I
_cod_depositor_comments
;
The following automatic conversions were performed:

'_exptl_absorpt_correction_type' value 'Multi-scan' changed to
'multi-scan' according to
/home/saulius/struct/CIF-dictionaries/cif_core.dic dictionary named
'cif_core.dic' version 2.4.1 from 2010-06-29.

Automatic conversion script
Id: cif_fix_values 1715 2011-07-08 13:25:40Z adriana 
;
_cod_database_code 2013663
_cod_database_fobs_code 2013663

loop_
_symmetry_equiv_pos_as_xyz
'x, y, z'
'-x+1/2, -y+1/2, z'
'x+1/2, -y, -z+1/2'
'-x, y+1/2, -z+1/2'
'-x, -y, -z'
'x-1/2, y-1/2, -z'
'-x-1/2, y, z-1/2'
'x, -y-1/2, z-1/2'

loop_
_atom_site_label
_atom_site_fract_x
_atom_site_fract_y
_atom_site_fract_z
_atom_site_U_iso_or_equiv
_atom_site_adp_type
_atom_site_calc_flag
_atom_site_refinement_flags
_atom_site_occupancy
_atom_site_disorder_assembly
_atom_site_disorder_group
_atom_site_type_symbol
O12 0.82227(7) 0.37084(8) 0.05384(19) 0.0267(4) Uani d . 1 . . O
O16 0.60706(8) 0.24787(9) 0.0998(2) 0.0311(4) Uani d . 1 . . O
O22 0.37273(8) 0.32308(8) 0.0600(2) 0.0297(4) Uani d . 1 . . O
O26 0.24828(8) 0.10777(8) 0.0809(2) 0.0328(4) Uani d . 1 . . O
C1 0.7500 0.2500 0.1933(3) 0.0215(6) Uani d S 1 . . C
C11 0.71545(10) 0.30849(11) 0.1003(2) 0.0207(5) Uani d . 1 . . C
C12 0.75209(12) 0.36453(12) 0.0430(2) 0.0227(5) Uani d . 1 . . C
C13 0.71854(12) 0.42409(12) -0.0421(3) 0.0243(5) Uani d . 1 . . C
C14 0.63961(14) 0.43466(16) -0.0039(3) 0.0240(6) Uani d . 1 . . C
C141 0.63120(12) 0.46509(13) 0.1569(3) 0.0300(5) Uani d . 1 . . C
C142 0.60627(12) 0.48499(13) -0.1213(3) 0.0305(5) Uani d . 1 . . C
C15 0.60352(13) 0.36177(13) -0.0150(3) 0.0249(6) Uani d . 1 . . C
C16 0.64091(11) 0.30284(11) 0.0678(3) 0.0226(5) Uani d . 1 . . C
C2 0.2500 0.2500 0.1851(3) 0.0231(6) Uani d S 1 . . C
C21 0.30897(10) 0.21603(11) 0.0938(2) 0.0220(5) Uani d . 1 . . C
C22 0.36689(11) 0.25365(13) 0.0441(3) 0.0224(5) Uani d . 1 . . C
C23 0.42898(12) 0.22030(13) -0.0335(3) 0.0250(5) Uani d . 1 . . C
C24 0.43625(15) 0.14089(15) 0.0001(2) 0.0237(6) Uani d . 1 . . C
C241 0.49082(13) 0.10933(13) -0.1119(3) 0.0324(6) Uani d . 1 . . C
C242 0.46207(12) 0.12918(13) 0.1656(3) 0.0296(6) Uani d . 1 . . C
C25 0.36430(12) 0.10614(14) -0.0242(3) 0.0258(6) Uani d . 1 . . C
C26 0.30390(12) 0.14283(12) 0.0548(2) 0.0247(5) Uani d . 1 . . C
H12 0.8396 0.3326 0.0854 0.040 Uiso calc R 1 . . H
H22 0.3325 0.3407 0.0754 0.044 Uiso calc R 1 . . H
H1A 0.7864 0.2715 0.2606 0.026 Uiso calc PR 0.50 . . H
H1B 0.7136 0.2285 0.2606 0.026 Uiso calc PR 0.50 . . H
H13A 0.7234 0.4153 -0.1537 0.029 Uiso calc R 1 . . H
H13B 0.7444 0.4683 -0.0180 0.029 Uiso calc R 1 . . H
H14A 0.5809 0.4731 0.1782 0.045 Uiso calc R 1 . . H
H14B 0.6569 0.5100 0.1640 0.045 Uiso calc R 1 . . H
H14C 0.6504 0.4317 0.2323 0.045 Uiso calc R 1 . . H
H14D 0.5555 0.4896 -0.1003 0.046 Uiso calc R 1 . . H
H14E 0.6131 0.4660 -0.2251 0.046 Uiso calc R 1 . . H
H14F 0.6288 0.5315 -0.1137 0.046 Uiso calc R 1 . . H
H15A 0.5550 0.3659 0.0268 0.030 Uiso calc R 1 . . H
H15B 0.5994 0.3488 -0.1249 0.030 Uiso calc R 1 . . H
H2A 0.2711 0.2866 0.2525 0.028 Uiso calc PR 0.50 . . H
H2B 0.2289 0.2134 0.2525 0.028 Uiso calc PR 0.50 . . H
H23A 0.4727 0.2447 0.0003 0.030 Uiso calc R 1 . . H
H23B 0.4245 0.2272 -0.1458 0.030 Uiso calc R 1 . . H
H24A 0.4957 0.0585 -0.0923 0.049 Uiso calc R 1 . . H
H24B 0.5366 0.1326 -0.0969 0.049 Uiso calc R 1 . . H
H24C 0.4748 0.1168 -0.2178 0.049 Uiso calc R 1 . . H
H24D 0.4259 0.1459 0.2378 0.044 Uiso calc R 1 . . H
H24E 0.5061 0.1556 0.1821 0.044 Uiso calc R 1 . . H
H24F 0.4707 0.0786 0.1824 0.044 Uiso calc R 1 . . H
H25A 0.3543 0.1045 -0.1359 0.031 Uiso calc R 1 . . H
H25B 0.3667 0.0567 0.0132 0.031 Uiso calc R 1 . . H

loop_
_atom_site_aniso_label
_atom_site_aniso_U_11
_atom_site_aniso_U_22
_atom_site_aniso_U_33
_atom_site_aniso_U_12
_atom_site_aniso_U_13
_atom_site_aniso_U_23
O12 0.0179(8) 0.0255(9) 0.0369(10) -0.0008(6) 0.0006(7) -0.0021(7)
O16 0.0196(8) 0.0258(9) 0.0479(10) -0.0016(6) 0.0034(7) 0.0055(7)
O22 0.0229(8) 0.0219(9) 0.0442(10) -0.0014(6) -0.0028(8) -0.0014(8)
O26 0.0220(9) 0.0245(9) 0.0520(12) -0.0038(6) 0.0034(7) 0.0017(7)
C1 0.0196(15) 0.0243(16) 0.0206(14) 0.0015(11) 0.000 0.000
C11 0.0202(11) 0.0224(12) 0.0194(10) 0.0012(8) 0.0006(8) -0.0028(8)
C12 0.0199(11) 0.0270(12) 0.0211(10) 0.0015(8) -0.0007(9) -0.0039(9)
C13 0.0249(12) 0.0226(12) 0.0252(11) -0.0012(9) 0.0027(9) 0.0003(10)
C14 0.0235(16) 0.0216(17) 0.0269(12) 0.0017(11) 0.0005(8) 0.0008(8)
C141 0.0262(12) 0.0283(13) 0.0355(13) 0.0026(9) 0.0030(9) -0.0036(10)
C142 0.0299(13) 0.0260(13) 0.0358(12) 0.0015(9) -0.0032(10) 0.0063(10)
C15 0.0189(12) 0.0252(14) 0.0306(12) 0.0002(10) -0.0025(9) 0.0017(9)
C16 0.0209(11) 0.0233(12) 0.0235(11) -0.0010(8) 0.0019(8) -0.0002(8)
C2 0.0245(15) 0.0239(16) 0.0209(15) 0.0018(11) 0.000 0.000
C21 0.0193(11) 0.0238(12) 0.0228(11) 0.0012(8) -0.0013(8) 0.0021(8)
C22 0.0191(11) 0.0211(12) 0.0271(12) -0.0006(8) -0.0065(9) 0.0037(10)
C23 0.0213(11) 0.0256(13) 0.0281(12) -0.0015(9) 0.0015(9) 0.0014(10)
C24 0.0217(16) 0.0209(15) 0.0286(12) -0.0014(11) -0.0010(8) -0.0002(8)
C241 0.0281(13) 0.0322(13) 0.0368(14) 0.0032(9) 0.0022(10) -0.0034(10)
C242 0.0267(12) 0.0306(13) 0.0315(12) 0.0012(10) -0.0047(9) 0.0047(9)
C25 0.0210(13) 0.0246(14) 0.0319(13) 0.0003(10) 0.0002(9) -0.0011(9)
C26 0.0199(11) 0.0275(12) 0.0268(11) -0.0015(9) -0.0022(8) 0.0041(9)

loop_
_atom_type_symbol
_atom_type_description
_atom_type_scat_dispersion_real
_atom_type_scat_dispersion_imag
_atom_type_scat_source
C C 0.0033 0.0016 'International Tables Vol C Tables 4.2.6.8 and 6.1.1.4'
H H 0.0000 0.0000 'International Tables Vol C Tables 4.2.6.8 and 6.1.1.4'
O O 0.0106 0.0060 'International Tables Vol C Tables 4.2.6.8 and 6.1.1.4'

loop_
_geom_angle_atom_site_label_1
_geom_angle_atom_site_label_2
_geom_angle_atom_site_label_3
_geom_angle_site_symmetry_1
_geom_angle_site_symmetry_3
_geom_angle
_geom_angle_publ_flag
C12 O12 H12 . . 109.5 no
C22 O22 H22 . . 109.5 no
C11 C1 C11 2_655 . 115.6(2) no
C11 C1 H1A 2_655 . 108.4 no
C11 C1 H1A . . 108.4 no
C11 C1 H1B 2_655 . 108.4 no
C11 C1 H1B . . 108.4 no
H1A C1 H1B . . 107.5 no
C12 C11 C16 . . 118.92(19) no
C12 C11 C1 . . 122.93(17) no
C16 C11 C1 . . 118.13(16) no
O12 C12 C11 . . 123.3(2) no
O12 C12 C13 . . 112.98(19) no
C11 C12 C13 . . 123.6(2) no
C12 C13 C14 . . 113.76(19) no
C12 C13 H13A . . 108.8 no
C14 C13 H13A . . 108.8 no
C12 C13 H13B . . 108.8 no
C14 C13 H13B . . 108.8 no
H13A C13 H13B . . 107.7 no
C141 C14 C142 . . 109.6(2) no
C141 C14 C15 . . 110.5(2) no
C142 C14 C15 . . 109.4(2) no
C141 C14 C13 . . 110.37(19) no
C142 C14 C13 . . 109.57(19) no
C15 C14 C13 . . 107.4(2) no
C14 C141 H14A . . 109.5 no
C14 C141 H14B . . 109.5 no
H14A C141 H14B . . 109.5 no
C14 C141 H14C . . 109.5 no
H14A C141 H14C . . 109.5 no
H14B C141 H14C . . 109.5 no
C14 C142 H14D . . 109.5 no
C14 C142 H14E . . 109.5 no
H14D C142 H14E . . 109.5 no
C14 C142 H14F . . 109.5 no
H14D C142 H14F . . 109.5 no
H14E C142 H14F . . 109.5 no
C16 C15 C14 . . 115.11(19) no
C16 C15 H15A . . 108.5 no
C14 C15 H15A . . 108.5 no
C16 C15 H15B . . 108.5 no
C14 C15 H15B . . 108.5 no
H15A C15 H15B . . 107.5 no
O16 C16 C11 . . 121.16(19) no
O16 C16 C15 . . 118.79(18) no
C11 C16 C15 . . 119.93(19) no
C21 C2 C21 . 2 116.6(2) no
C21 C2 H2A . . 108.1 no
C21 C2 H2A 2 . 108.1 no
C21 C2 H2B . . 108.1 no
C21 C2 H2B 2 . 108.1 no
H2A C2 H2B . . 107.3 no
C22 C21 C26 . . 118.7(2) no
C22 C21 C2 . . 122.18(18) no
C26 C21 C2 . . 119.15(16) no
O22 C22 C21 . . 123.1(2) no
O22 C22 C23 . . 113.6(2) no
C21 C22 C23 . . 123.3(2) no
C22 C23 C24 . . 113.37(19) no
C22 C23 H23A . . 108.9 no
C24 C23 H23A . . 108.9 no
C22 C23 H23B . . 108.9 no
C24 C23 H23B . . 108.9 no
H23A C23 H23B . . 107.7 no
C25 C24 C23 . . 108.3(2) no
C25 C24 C242 . . 110.6(2) no
C23 C24 C242 . . 110.3(2) no
C25 C24 C241 . . 110.0(2) no
C23 C24 C241 . . 108.6(2) no
C242 C24 C241 . . 109.0(2) no
C24 C241 H24A . . 109.5 no
C24 C241 H24B . . 109.5 no
H24A C241 H24B . . 109.5 no
C24 C241 H24C . . 109.5 no
H24A C241 H24C . . 109.5 no
H24B C241 H24C . . 109.5 no
C24 C242 H24D . . 109.5 no
C24 C242 H24E . . 109.5 no
H24D C242 H24E . . 109.5 no
C24 C242 H24F . . 109.5 no
H24D C242 H24F . . 109.5 no
H24E C242 H24F . . 109.5 no
C26 C25 C24 . . 114.5(2) no
C26 C25 H25A . . 108.6 no
C24 C25 H25A . . 108.6 no
C26 C25 H25B . . 108.6 no
C24 C25 H25B . . 108.6 no
H25A C25 H25B . . 107.6 no
O26 C26 C21 . . 121.4(2) no
O26 C26 C25 . . 118.2(2) no
C21 C26 C25 . . 120.4(2) no

loop_
_geom_bond_atom_site_label_1
_geom_bond_atom_site_label_2
_geom_bond_site_symmetry_2
_geom_bond_distance
_geom_bond_publ_flag
O12 C12 . 1.335(3) y
C12 C11 . 1.360(3) y
C11 C16 . 1.441(3) y
C16 O16 . 1.251(3) y
O12 H12 . 0.84 no
O22 C22 . 1.324(3) y
C22 C21 . 1.375(3) y
C21 C26 . 1.428(3) y
C26 O26 . 1.263(3) y
O22 H22 . 0.84 no
C1 C11 2_655 1.518(2) no
C1 C11 . 1.518(2) no
C1 H1A . 0.99 no
C1 H1B . 0.99 no
C12 C13 . 1.489(3) no
C13 C14 . 1.541(4) no
C13 H13A . 0.99 no
C13 H13B . 0.99 no
C14 C141 . 1.522(3) no
C14 C142 . 1.532(4) no
C14 C15 . 1.540(4) no
C141 H14A . 0.98 no
C141 H14B . 0.98 no
C141 H14C . 0.98 no
C142 H14D . 0.98 no
C142 H14E . 0.98 no
C142 H14F . 0.98 no
C15 C16 . 1.503(3) no
C15 H15A . 0.99 no
C15 H15B . 0.99 no
C2 C21 . 1.512(2) no
C2 C21 2 1.512(2) no
C2 H2A . 0.99 no
C2 H2B . 0.99 no
C22 C23 . 1.493(3) no
C23 C24 . 1.535(4) no
C23 H23A . 0.99 no
C23 H23B . 0.99 no
C24 C25 . 1.525(4) no
C24 C242 . 1.537(3) no
C24 C241 . 1.539(3) no
C241 H24A . 0.98 no
C241 H24B . 0.98 no
C241 H24C . 0.98 no
C242 H24D . 0.98 no
C242 H24E . 0.98 no
C242 H24F . 0.98 no
C25 C26 . 1.502(3) no
C25 H25A . 0.99 no
C25 H25B . 0.99 no

loop_
_geom_hbond_atom_site_label_D
_geom_hbond_atom_site_label_H
_geom_hbond_atom_site_label_A
_geom_hbond_site_symmetry_A
_geom_hbond_distance_DH
_geom_hbond_distance_HA
_geom_hbond_distance_DA
_geom_hbond_angle_DHA
_geom_hbond_publ_flag
O12 H12 O16 2_655 0.84 1.83 2.642(2) 162 y
O22 H22 O26 2 0.84 1.81 2.640(2) 168 y

loop_
_geom_torsion_atom_site_label_1
_geom_torsion_atom_site_label_2
_geom_torsion_atom_site_label_3
_geom_torsion_atom_site_label_4
_geom_torsion_site_symmetry_1
_geom_torsion
_geom_torsion_publ_flag
C1 C11 C12 O12 . 4.8(3) y
C1 C11 C16 O16 . -7.9(3) y
C11 C1 C11 C12 2_655 -83.8(2) y
C11 C1 C11 C16 2_655 94.2(2) y
C16 C11 C12 O12 . -173.2(2) no
C16 C11 C12 C13 . 5.0(3) no
C1 C11 C12 C13 . -177.01(19) no
O12 C12 C13 C14 . -157.34(19) no
C11 C12 C13 C14 . 24.3(3) no
C12 C13 C14 C141 . 71.8(3) no
C12 C13 C14 C142 . -167.4(2) no
C12 C13 C14 C15 . -48.7(2) no
C141 C14 C15 C16 . -72.1(3) no
C142 C14 C15 C16 . 167.1(2) no
C13 C14 C15 C16 . 48.3(3) no
C12 C11 C16 O16 . 170.2(2) no
C12 C11 C16 C15 . -5.8(3) no
C1 C11 C16 C15 . 176.1(2) no
C14 C15 C16 O16 . 161.0(2) no
C14 C15 C16 C11 . -22.8(3) no
C26 C21 C22 O22 . 172.5(2) no
C2 C21 C22 O22 . -6.2(3) y
C2 C21 C26 O26 . 7.4(3) y
C21 C2 C21 C22 2 87.2(2) y
C21 C2 C21 C26 2 -91.4(2) y
C26 C21 C22 C23 . -7.2(3) no
C2 C21 C22 C23 . 174.2(2) no
O22 C22 C23 C24 . 158.53(19) no
C21 C22 C23 C24 . -21.8(3) no
C22 C23 C24 C25 . 48.2(3) no
C22 C23 C24 C242 . -73.0(3) no
C22 C23 C24 C241 . 167.7(2) no
C23 C24 C25 C26 . -49.4(3) no
C242 C24 C25 C26 . 71.7(3) no
C241 C24 C25 C26 . -167.9(2) no
C22 C21 C26 O26 . -171.3(2) no
C22 C21 C26 C25 . 6.4(3) no
C2 C21 C26 C25 . -174.9(2) no
C24 C25 C26 O26 . -158.7(2) no
C24 C25 C26 C21 . 23.5(3) no
